data_1576286
loop_
_publ_author_name
'Kamin, Ashlyn A.'
'Schuster, Nathaniel J.'
'Xie, Haomiao'
'Le, Phuong H.'
'Snook, Kathleen M.'
'Krajewski, Sebastian'
'Kaminsky, Werner'
'Farha, Omar K.'
'Jasti, Ramesh'
'Xiao, Dianne J.'

_publ_section_title
;
 Permanently porous cycloparaphenylene nanohoops <i>via</i> supramolecular
 engineering.
;
_journal_name_full 'Chemical science'
_journal_paper_doi 10.1039/d5sc07685d
_journal_year 2025
_chemical_formula_moiety 'C90 H48 F6 O6'
_chemical_formula_sum 'C90 H48 F6 O6'
_chemical_formula_weight 1339.36
_chemical_name_systematic 6F3cat-12CPP
_space_group_crystal_system monoclinic
_space_group_IT_number 14
_space_group_name_Hall '-P 2ybc'
_space_group_name_H-M_alt 'P 1 21/c 1'
_atom_sites_solution_hydrogens geom
_audit_creation_date 2025-08-13
_audit_creation_method
;
Olex2 1.5
(compiled 2025.07.13 svn.rb7424aed for OlexSys, GUI svn.r7314)
;
_audit_update_record
;
2025-09-02 deposited with the CCDC.	2025-11-14 downloaded from the CCDC.
;
_cell_angle_alpha 90
_cell_angle_beta 90.106(11)
_cell_angle_gamma 90
_cell_formula_units_Z 4
_cell_length_a 6.0736(4)
_cell_length_b 37.926(3)
_cell_length_c 46.212(10)
_cell_measurement_reflns_used 2539
_cell_measurement_temperature 293
_cell_measurement_theta_max 0.7180
_cell_measurement_theta_min 0.0380
_cell_volume 10645(3)
_computing_cell_refinement 'CrysAlisPro 1.171.44.112a (Rigaku OD, 2025)'
_computing_data_collection 'CrysAlisPro system (CCD 44.112a 64-bit (release 21-05-2025))'
_computing_data_reduction 'CrysAlisPro 1.171.44.112a (Rigaku OD, 2025)'
_computing_molecular_graphics 'Olex2 1.5 (Dolomanov et al., 2009)'
_computing_publication_material 'Olex2 1.5 (Dolomanov et al., 2009)'
_computing_structure_refinement 'SHELXL 2019/3 (Sheldrick, 2015)'
_diffrn_ambient_environment N~2~
_diffrn_ambient_temperature 293
_diffrn_detector 'Hybrid Pixel Array Detector'
_diffrn_detector_area_resol_mean 10.0000
_diffrn_detector_type HyPix-ED
_diffrn_measured_fraction_theta_full 0.860
_diffrn_measured_fraction_theta_max 0.860
_diffrn_measurement_details
;
List of Runs (angles in degrees, time in seconds):

  # Type    Start    End  Width  t~exp~   \w     \q     \k     \f   Frames
#--------------------------------------------------------------------------
  1  \w    -55.00  70.00   0.50    5.00    --    0.00   0.00   0.00  250
;
_diffrn_measurement_device 'electron diffractometer'
_diffrn_measurement_device_type 'XtaLAB Synergy-ED, HyPix-ED, electron source at 200keV'
_diffrn_measurement_method 'continuous rotation electron diffraction'
_diffrn_orient_matrix_type 'CrysAlisPro convention (1999,Acta A55,543-557)'
_diffrn_orient_matrix_UB_11 0.0000551000
_diffrn_orient_matrix_UB_12 0.0000136000
_diffrn_orient_matrix_UB_13 -0.0005421000
_diffrn_orient_matrix_UB_21 0.0033745000
_diffrn_orient_matrix_UB_22 0.0003835000
_diffrn_orient_matrix_UB_23 0.0000130000
_diffrn_orient_matrix_UB_31 0.0023924000
_diffrn_orient_matrix_UB_32 -0.0005396000
_diffrn_orient_matrix_UB_33 -0.0000040000
_diffrn_radiation_monochromator none
_diffrn_radiation_probe electron
_diffrn_radiation_type electron
_diffrn_radiation_wavelength 0.0251
_diffrn_reflns_av_R_equivalents 0.1554
_diffrn_reflns_av_unetI/netI 0.1800
_diffrn_reflns_Laue_measured_fraction_full 0.860
_diffrn_reflns_Laue_measured_fraction_max 0.860
_diffrn_reflns_limit_h_max 6
_diffrn_reflns_limit_h_min -6
_diffrn_reflns_limit_k_max 38
_diffrn_reflns_limit_k_min -38
_diffrn_reflns_limit_l_max 43
_diffrn_reflns_limit_l_min -43
_diffrn_reflns_number 30627
_diffrn_reflns_point_group_measured_fraction_full 0.860
_diffrn_reflns_point_group_measured_fraction_max 0.860
_diffrn_reflns_theta_full 0.725
_diffrn_reflns_theta_max 0.725
_diffrn_reflns_theta_min 0.025
_diffrn_source 'electron diffractometer'
_diffrn_source_type 'JEOL JSM-2300ED, LaB6'
_exptl_absorpt_coefficient_mu 0.000
_exptl_absorpt_correction_type none
_exptl_crystal_colour colourless
_exptl_crystal_colour_primary colourless
_exptl_crystal_density_diffrn 0.836
_exptl_crystal_description needle
_exptl_crystal_F_000 1095
_exptl_crystal_size_max 0.004
_exptl_crystal_size_mid 0.002
_exptl_crystal_size_min 0.0012
_refine_diff_density_max 0.101
_refine_diff_density_min -0.135
_refine_diff_density_rms 0.026
_refine_ls_extinction_method none
_refine_ls_goodness_of_fit_ref 1.100
_refine_ls_hydrogen_treatment constr
_refine_ls_matrix_type full
_refine_ls_number_parameters 921
_refine_ls_number_reflns 9789
_refine_ls_number_restraints 907
_refine_ls_restrained_S_all 1.074
_refine_ls_R_factor_all 0.2052
_refine_ls_R_factor_gt 0.1391
_refine_ls_shift/su_max 0.000
_refine_ls_shift/su_mean 0.000
_refine_ls_structure_factor_coef Fsqd
_refine_ls_weighting_details 'w=1/[\s^2^(Fo^2^)+(0.2000P)^2^] where P=(Fo^2^+2Fc^2^)/3'
_refine_ls_weighting_scheme calc
_refine_ls_wR_factor_gt 0.3623
_refine_ls_wR_factor_ref 0.4091
_reflns_Friedel_coverage 0.000
_reflns_number_gt 4392
_reflns_number_total 9789
_reflns_threshold_expression 'I > 2\s(I)'
_cod_data_source_file d5sc07685d2.cif
_cod_data_source_block 6f3cat-12cpp
_cod_database_code 1576286
_shelx_shelxl_version_number 2019/3
_chemical_oxdiff_formula 'C O F'
_diffrn_oxdiff_scatteringfactors_ed
;
UCLA (2022) https://srv.mbi.ucla.edu/faes/data
;
_shelx_space_group_comment
;
The symmetry employed for this shelxl refinement is uniquely defined
by the following loop, which should always be used as a source of
symmetry information in preference to the above space-group names.
They are only intended as comments.
;
_diffrn_oxdiff_digest_creation
;
CAP 1.171.44.112a, AC 1.5-ac7-014
;
_olex2_refinement_description
;
1. Fixed Uiso
 At 1.2 times of:
  All C(H) groups
2. Restrained distances
 C96-C88 \\sim C107-C104
 with sigma of 0.02
3. Uiso/Uaniso restraints and constraints
Uanis(C150) \\sim Ueq: with sigma of 0.01 and sigma for terminal atoms of 0.02
4. Rigid body (RIGU) restrains
 All non-hydrogen atoms
 with sigma for 1-2 distances of 0.001 and sigma for 1-3 distances of 0.001
5.a Aromatic/amide H refined with riding coordinates:
 C87(H87), C89(H89), C91(H91), C93(H93), C94(H94), C97(H97), C98(H98),
 C100(H100), C101(H101), C112(H112), C115(H115), C116(H116), C118(H118),
 C119(H119), C121(H121), C122(H122), C123(H123), C126(H126), C128(H128),
 C130(H130), C132(H132), C137(H137), C142(H142), C143(H143), C145(H145),
 C146(H146), C148(H148), C149(H149), C150(H150), C151(H151), C153(H153),
 C154(H154), C155(H155), C158(H158), C159(H159), C160(H160), C161(H161),
 C163(H163), C164(H164), C165(H165), C166(H166), C168(H168), C172(H172),
 C174(H174), C177(H177), C179(H179), C180(H180), C225(H225)
;
_smtbx_masks_void_probe_radius 1.2
_smtbx_masks_void_truncation_radius 1.2
_olex2_submission_special_instructions 'No special instructions were received'
_oxdiff_exptl_absorpt_empirical_details
;
Empirical correction (ABSPACK) includes:
- Frame scaling
;
_oxdiff_exptl_absorpt_empirical_full_max 1.517
_oxdiff_exptl_absorpt_empirical_full_min 0.792
_oxdiff_exptl_crystal_thickness 1000.0

loop_
_space_group_symop_operation_xyz
'x, y, z'
'-x, y+1/2, -z+1/2'
'-x, -y, -z'
'x, -y-1/2, z-1/2'

loop_
_atom_site_label
_atom_site_type_symbol
_atom_site_fract_x
_atom_site_fract_y
_atom_site_fract_z
_atom_site_U_iso_or_equiv
_atom_site_adp_type
_atom_site_occupancy
_atom_site_site_symmetry_order
_atom_site_calc_flag
_atom_site_refinement_flags_posn
_atom_site_refinement_flags_adp
_atom_site_refinement_flags_occupancy
_atom_site_disorder_assembly
_atom_site_disorder_group
F1 F -0.0095(13) 0.1382(3) -0.1031(3) 0.106(4) Uani 1 1 d . . . . .
F8 F -0.0064(15) 0.4306(3) -0.1643(4) 0.109(4) Uani 1 1 d . . . . .
F18 F -0.0369(15) 0.3994(3) -0.1138(4) 0.132(6) Uani 1 1 d . . . . .
F113 F 0.0145(13) 0.1033(3) -0.1520(3) 0.106(4) Uani 1 1 d . . . . .
F132 F 0.0842(16) 0.2325(2) -0.3568(4) 0.114(5) Uani 1 1 d . . . . .
F151 F 0.0830(14) 0.3010(2) -0.3603(3) 0.091(4) Uani 1 1 d . . . . .
O2 O -0.6164(17) 0.0375(3) -0.1290(4) 0.116(4) Uani 1 1 d . . . . .
O12 O -0.6490(16) 0.4969(3) -0.1440(3) 0.097(4) Uani 1 1 d . . . . .
O87 O -0.679(2) 0.4641(3) -0.0901(4) 0.135(5) Uani 1 1 d . . . . .
O139 O -0.5539(18) 0.2244(2) -0.4139(4) 0.107(5) Uani 1 1 d . . . . .
O152 O -0.5501(17) 0.2989(2) -0.4186(4) 0.111(5) Uani 1 1 d . . . . .
O232 O -0.638(2) 0.0732(3) -0.0756(4) 0.124(4) Uani 1 1 d . . . . .
C6 C -0.1454(14) 0.0939(3) -0.1328(4) 0.082(3) Uani 1 1 d . . . . .
C45 C -0.8081(17) 0.5069(2) -0.1242(4) 0.077(3) Uani 1 1 d . . . . .
C84 C -0.1543(15) 0.1131(3) -0.1089(4) 0.090(3) Uani 1 1 d . . . . .
C87 C -0.4982(14) 0.4685(3) -0.2320(4) 0.068(3) Uani 1 1 d . . . . .
H87 H -0.622046 0.463100 -0.243024 0.081 Uiso 1 1 calc R U . . .
C88 C -0.3326(15) 0.1065(3) -0.0874(3) 0.082(3) Uani 1 1 d D . . . .
C89 C -0.987(2) 0.4982(3) -0.0786(4) 0.121(5) Uani 1 1 d . . . . .
H89 H -0.995920 0.488245 -0.060227 0.145 Uiso 1 1 calc R U . . .
C91 C -1.1432(19) 0.5221(3) -0.0890(4) 0.099(4) Uani 1 1 d . . . . .
H91 H -1.265618 0.527051 -0.077695 0.118 Uiso 1 1 calc R U . . .
C93 C -1.123(2) 0.5392(3) -0.1164(4) 0.105(4) Uani 1 1 d . . . . .
H93 H -1.227340 0.555325 -0.122715 0.126 Uiso 1 1 calc R U . . .
C94 C -0.9536(19) 0.5315(3) -0.1321(4) 0.113(5) Uani 1 1 d . . . . .
H94 H -0.932636 0.543433 -0.149465 0.136 Uiso 1 1 calc R U . . .
C96 C -0.3532(16) 0.1330(3) -0.0637(3) 0.081(3) Uani 1 1 d D . . . .
C97 C -0.1792(17) 0.1449(3) -0.0475(3) 0.088(4) Uani 1 1 d . . . . .
H97 H -0.049165 0.131923 -0.047005 0.105 Uiso 1 1 calc R U . . .
C98 C -0.1945(15) 0.1754(3) -0.0321(3) 0.079(4) Uani 1 1 d . . . . .
H98 H -0.077709 0.182387 -0.020390 0.095 Uiso 1 1 calc R U . . .
C99 C -0.3794(14) 0.1959(3) -0.0336(3) 0.070(4) Uani 1 1 d . . . . .
C100 C -0.5586(15) 0.1823(3) -0.0467(3) 0.079(4) Uani 1 1 d . . . . .
H100 H -0.692703 0.193961 -0.045121 0.095 Uiso 1 1 calc R U . . .
C101 C -0.5474(16) 0.1515(3) -0.0625(3) 0.077(4) Uani 1 1 d . . . . .
H101 H -0.670882 0.143255 -0.072318 0.093 Uiso 1 1 calc R U . . .
C102 C -0.4716(16) 0.0620(3) -0.1221(4) 0.088(3) Uani 1 1 d . . . . .
C103 C -0.7712(18) 0.0295(3) -0.1096(4) 0.108(4) Uani 1 1 d . . . . .
C104 C -0.3033(14) 0.0691(3) -0.1414(3) 0.082(3) Uani 1 1 d D . . . .
C105 C -0.7882(19) 0.0454(3) -0.0825(4) 0.107(4) Uani 1 1 d . . . . .
C106 C -0.4916(14) 0.0810(3) -0.0963(4) 0.074(3) Uani 1 1 d . . . . .
C107 C -0.3115(12) 0.0581(3) -0.1734(3) 0.069(2) Uani 1 1 d D . . . .
C108 C -0.5107(18) 0.4551(3) -0.1089(4) 0.081(3) Uani 1 1 d . . . . .
C109 C -0.5005(15) 0.4725(3) -0.1365(3) 0.073(3) Uani 1 1 d . . . . .
C110 C -0.2932(11) 0.0566(2) -0.2331(3) 0.054(2) Uani 1 1 d . . . . .
C111 C -0.3233(14) 0.4643(3) -0.1552(3) 0.067(2) Uani 1 1 d . . . . .
C112 C -0.4936(13) 0.0662(3) -0.1903(3) 0.068(3) Uani 1 1 d . . . . .
H112 H -0.625379 0.072108 -0.181322 0.081 Uiso 1 1 calc R U . . .
C113 C -0.2716(11) 0.0664(2) -0.2645(3) 0.051(2) Uani 1 1 d . . . . .
C114 C -0.3754(13) 0.2357(2) -0.0257(3) 0.058(3) Uani 1 1 d . . . . .
C115 C -0.1846(15) 0.2541(3) -0.0342(3) 0.081(5) Uani 1 1 d . . . . .
H115 H -0.057118 0.242111 -0.039407 0.097 Uiso 1 1 calc R U . . .
C116 C -0.1930(15) 0.2904(3) -0.0344(3) 0.080(5) Uani 1 1 d . . . . .
H116 H -0.065058 0.302455 -0.039291 0.096 Uiso 1 1 calc R U . . .
C117 C -0.3786(14) 0.3104(3) -0.0279(3) 0.075(4) Uani 1 1 d . . . . .
C118 C -0.5490(15) 0.2911(3) -0.0164(3) 0.081(4) Uani 1 1 d . . . . .
H118 H -0.667638 0.303103 -0.008385 0.097 Uiso 1 1 calc R U . . .
C119 C -0.5513(15) 0.2538(3) -0.0165(3) 0.085(5) Uani 1 1 d . . . . .
H119 H -0.675338 0.241778 -0.010025 0.101 Uiso 1 1 calc R U . . .
C120 C -0.3939(15) 0.3460(3) -0.0403(4) 0.086(4) Uani 1 1 d . . . . .
C121 C -0.2132(17) 0.3684(3) -0.0392(4) 0.094(5) Uani 1 1 d . . . . .
H121 H -0.096012 0.363648 -0.026794 0.113 Uiso 1 1 calc R U . . .
C122 C -0.2101(15) 0.3986(3) -0.0572(3) 0.088(4) Uani 1 1 d . . . . .
H122 H -0.088957 0.413588 -0.057294 0.105 Uiso 1 1 calc R U . . .
C123 C -0.0828(13) 0.1658(2) -0.3764(3) 0.068(3) Uani 1 1 d . . . . .
H123 H 0.036520 0.169754 -0.388556 0.081 Uiso 1 1 calc R U . . .
C124 C -0.2829(12) 0.4689(2) -0.2777(3) 0.048(2) Uani 1 1 d . . . . .
C125 C -0.3582(17) 0.4282(3) -0.1006(4) 0.083(3) Uani 1 1 d . . . . .
C126 C -0.8719(17) 0.2222(3) -0.4428(3) 0.088(5) Uani 1 1 d . . . . .
H126 H -0.875619 0.197660 -0.442000 0.106 Uiso 1 1 calc R U . . .
C127 C -0.2649(12) 0.4340(2) -0.3322(3) 0.063(3) Uani 1 1 d . . . . .
C128 C -0.4476(13) 0.4539(2) -0.3239(3) 0.065(3) Uani 1 1 d . . . . .
H128 H -0.566958 0.454977 -0.336512 0.078 Uiso 1 1 calc R U . . .
C129 C -0.3020(12) 0.4771(2) -0.2466(3) 0.051(2) Uani 1 1 d . . . . .
C130 C -0.0860(14) 0.3956(2) -0.3707(3) 0.079(4) Uani 1 1 d . . . . .
H130 H 0.032816 0.410792 -0.372978 0.094 Uiso 1 1 calc R U . . .
C131 C -0.2451(13) 0.2259(2) -0.3829(3) 0.061(3) Uani 1 1 d . . . . .
C132 C -0.4608(13) 0.4715(2) -0.2986(3) 0.053(2) Uani 1 1 d . . . . .
H132 H -0.583398 0.485370 -0.294521 0.064 Uiso 1 1 calc R U . . .
C133 C -0.0751(14) 0.2830(2) -0.3727(3) 0.067(4) Uani 1 1 d . . . . .
C134 C -0.2395(14) 0.3017(2) -0.3873(3) 0.068(3) Uani 1 1 d . . . . .
C135 C -0.3943(16) 0.2827(2) -0.4030(3) 0.081(4) Uani 1 1 d . . . . .
C136 C -0.7037(17) 0.2785(3) -0.4337(4) 0.088(5) Uani 1 1 d . . . . .
C137 C -0.8705(14) 0.2946(3) -0.4496(3) 0.082(4) Uani 1 1 d . . . . .
H137 H -0.867102 0.318943 -0.452200 0.098 Uiso 1 1 calc R U . . .
C138 C -0.7051(18) 0.2424(3) -0.4289(4) 0.090(5) Uani 1 1 d . . . . .
C140 C -0.4015(15) 0.2450(2) -0.4014(3) 0.078(4) Uani 1 1 d . . . . .
C141 C -0.2595(13) 0.1896(2) -0.3760(3) 0.068(3) Uani 1 1 d . . . . .
C142 C -0.0866(13) 0.1358(2) -0.3582(3) 0.076(4) Uani 1 1 d . . . . .
H142 H 0.037969 0.121564 -0.357061 0.092 Uiso 1 1 calc R U . . .
C143 C -0.0836(12) 0.4359(2) -0.3137(3) 0.057(2) Uani 1 1 d . . . . .
H143 H 0.045399 0.424403 -0.319005 0.069 Uiso 1 1 calc R U . . .
C144 C -0.2735(11) 0.1268(2) -0.3418(3) 0.057(3) Uani 1 1 d . . . . .
C145 C -0.4613(12) 0.1473(2) -0.3457(3) 0.084(4) Uani 1 1 d . . . . .
H145 H -0.595260 0.140405 -0.337819 0.100 Uiso 1 1 calc R U . . .
C146 C -0.4456(13) 0.1783(3) -0.3615(3) 0.085(4) Uani 1 1 d . . . . .
H146 H -0.569883 0.192562 -0.362459 0.102 Uiso 1 1 calc R U . . .
C147 C -0.2641(11) 0.1008(2) -0.3179(3) 0.054(2) Uani 1 1 d . . . . .
C148 C -0.4447(13) 0.0807(2) -0.3102(3) 0.059(3) Uani 1 1 d . . . . .
H148 H -0.562502 0.078723 -0.322943 0.071 Uiso 1 1 calc R U . . .
C149 C -0.4534(11) 0.0640(2) -0.2845(3) 0.053(2) Uani 1 1 d . . . . .
H149 H -0.577114 0.050810 -0.279678 0.064 Uiso 1 1 calc R U . . .
C150 C -0.0847(12) 0.0824(2) -0.2750(3) 0.062(3) Uani 1 1 d . U . . .
H150 H 0.043293 0.081557 -0.263935 0.074 Uiso 1 1 calc R U . . .
C151 C -1.029(2) 0.2419(3) -0.4575(4) 0.107(6) Uani 1 1 d . . . . .
H151 H -1.143964 0.229217 -0.465717 0.128 Uiso 1 1 calc R U . . .
C153 C -1.0357(16) 0.2760(3) -0.4612(3) 0.080(4) Uani 1 1 d . . . . .
H153 H -1.149332 0.286766 -0.471448 0.096 Uiso 1 1 calc R U . . .
C154 C -0.5167(13) 0.4676(3) -0.2025(3) 0.066(3) Uani 1 1 d . . . . .
H154 H -0.649997 0.462070 -0.193749 0.079 Uiso 1 1 calc R U . . .
C155 C -0.4595(12) 0.3524(2) -0.3703(3) 0.062(3) Uani 1 1 d . . . . .
H155 H -0.590698 0.339992 -0.372355 0.075 Uiso 1 1 calc R U . . .
C156 C -0.3887(14) 0.4053(3) -0.0745(3) 0.074(3) Uani 1 1 d . . . . .
C157 C -0.2627(12) 0.3396(2) -0.3819(3) 0.066(3) Uani 1 1 d . . . . .
C158 C -0.4517(13) 0.3848(2) -0.3555(3) 0.070(4) Uani 1 1 d . . . . .
H158 H -0.579047 0.392228 -0.346106 0.084 Uiso 1 1 calc R U . . .
C159 C -0.5730(14) 0.3848(3) -0.0723(4) 0.100(5) Uani 1 1 d . . . . .
H159 H -0.698451 0.390914 -0.082704 0.120 Uiso 1 1 calc R U . . .
C160 C -0.0815(12) 0.3631(2) -0.3839(3) 0.068(4) Uani 1 1 d . . . . .
H160 H 0.042673 0.356368 -0.394245 0.081 Uiso 1 1 calc R U . . .
C161 C -0.1421(14) 0.4861(3) -0.2001(4) 0.074(3) Uani 1 1 d . . . . .
H161 H -0.021541 0.493589 -0.189232 0.089 Uiso 1 1 calc R U . . .
C162 C -0.3291(13) 0.4751(2) -0.1859(3) 0.059(2) Uani 1 1 d . . . . .
C163 C -0.0803(12) 0.0988(2) -0.2998(3) 0.059(3) Uani 1 1 d . . . . .
H163 H 0.050031 0.109508 -0.305653 0.071 Uiso 1 1 calc R U . . .
C164 C -0.4844(13) 0.0657(3) -0.2185(3) 0.069(3) Uani 1 1 d . . . . .
H164 H -0.609192 0.071734 -0.229133 0.083 Uiso 1 1 calc R U . . .
C165 C -0.1108(13) 0.0466(2) -0.2154(3) 0.053(2) Uani 1 1 d . . . . .
H165 H 0.020637 0.039796 -0.224050 0.063 Uiso 1 1 calc R U . . .
C166 C -0.1258(13) 0.0468(3) -0.1858(3) 0.064(3) Uani 1 1 d . . . . .
H166 H -0.008321 0.039115 -0.174456 0.077 Uiso 1 1 calc R U . . .
C168 C -0.5761(16) 0.3564(3) -0.0556(4) 0.099(5) Uani 1 1 d . . . . .
H168 H -0.704768 0.343166 -0.054240 0.119 Uiso 1 1 calc R U . . .
C172 C -0.9242(17) 0.0030(3) -0.1154(4) 0.121(5) Uani 1 1 d . . . . .
H172 H -0.912468 -0.010432 -0.132217 0.145 Uiso 1 1 calc R U . . .
C173 C -0.817(2) 0.4904(3) -0.0978(4) 0.097(4) Uani 1 1 d . . . . .
C174 C -0.947(2) 0.0401(3) -0.0624(5) 0.146(5) Uani 1 1 d . . . . .
H174 H -0.959146 0.054546 -0.046150 0.176 Uiso 1 1 calc R U . . .
C175 C -0.1877(17) 0.4235(3) -0.1192(4) 0.084(3) Uani 1 1 d . . . . .
C176 C -0.1610(16) 0.4398(3) -0.1458(4) 0.086(3) Uani 1 1 d . . . . .
C177 C -0.0874(13) 0.4528(2) -0.2894(3) 0.064(3) Uani 1 1 d . . . . .
H177 H 0.043042 0.454698 -0.278993 0.077 Uiso 1 1 calc R U . . .
C178 C -0.0735(14) 0.2469(2) -0.3712(3) 0.070(4) Uani 1 1 d . . . . .
C179 C -1.091(2) -0.0030(4) -0.0964(5) 0.149(6) Uani 1 1 d . . . . .
H179 H -1.208269 -0.017256 -0.101886 0.179 Uiso 1 1 calc R U . . .
C180 C -1.087(2) 0.0128(4) -0.0670(5) 0.167(6) Uani 1 1 d . . . . .
H180 H -1.177902 0.004330 -0.052301 0.201 Uiso 1 1 calc R U . . .
C225 C -0.1283(13) 0.4865(2) -0.2300(3) 0.051(2) Uani 1 1 d . . . . .
H225 H 0.002555 0.493318 -0.238743 0.061 Uiso 1 1 calc R U . . .
C246 C -0.2699(13) 0.4063(2) -0.3537(3) 0.062(3) Uani 1 1 d . . . . .

loop_
_atom_site_aniso_label
_atom_site_aniso_U_11
_atom_site_aniso_U_22
_atom_site_aniso_U_33
_atom_site_aniso_U_23
_atom_site_aniso_U_13
_atom_site_aniso_U_12
F1 0.047(4) 0.159(8) 0.112(13) -0.040(7) 0.002(5) -0.039(4)
F8 0.059(5) 0.168(9) 0.100(9) 0.051(7) 0.025(5) 0.038(5)
F18 0.062(5) 0.158(9) 0.176(16) 0.101(10) 0.041(6) 0.020(4)
F113 0.049(4) 0.168(9) 0.101(8) -0.034(6) 0.014(4) -0.050(5)
F132 0.080(5) 0.075(5) 0.186(14) 0.000(6) -0.051(7) 0.004(4)
F151 0.065(4) 0.068(4) 0.140(13) -0.015(6) -0.031(6) -0.006(4)
O2 0.087(5) 0.114(7) 0.148(9) -0.049(6) 0.046(5) -0.049(5)
O12 0.091(6) 0.117(7) 0.084(8) 0.031(6) 0.027(5) 0.038(5)
O87 0.158(9) 0.129(9) 0.117(10) 0.060(8) 0.072(7) 0.062(7)
O139 0.116(6) 0.044(3) 0.162(13) 0.000(5) -0.065(8) -0.004(3)
O152 0.109(6) 0.061(4) 0.162(12) -0.006(5) -0.073(8) 0.012(4)
O232 0.124(6) 0.109(7) 0.139(8) -0.032(6) 0.074(6) -0.041(5)
C6 0.036(4) 0.123(7) 0.087(6) -0.020(5) 0.003(4) -0.020(4)
C45 0.096(6) 0.041(5) 0.094(8) 0.009(5) 0.036(5) 0.000(4)
C84 0.042(4) 0.138(7) 0.091(7) -0.029(5) 0.001(4) -0.027(4)
C87 0.031(3) 0.090(7) 0.082(5) -0.006(6) 0.011(3) -0.016(4)
C88 0.060(4) 0.095(5) 0.090(7) -0.017(4) 0.009(4) -0.012(3)
C89 0.135(8) 0.132(10) 0.096(10) 0.022(8) 0.050(7) 0.043(6)
C91 0.102(7) 0.095(8) 0.099(11) 0.013(7) 0.045(7) 0.010(5)
C93 0.131(8) 0.082(8) 0.101(12) 0.012(7) 0.057(7) 0.035(6)
C94 0.133(8) 0.104(8) 0.102(11) 0.031(8) 0.059(7) 0.050(6)
C96 0.064(4) 0.093(6) 0.085(7) -0.015(5) 0.000(4) -0.006(4)
C97 0.066(4) 0.088(5) 0.109(10) -0.018(6) -0.014(5) 0.004(4)
C98 0.048(4) 0.089(5) 0.100(11) -0.015(5) -0.021(5) 0.004(4)
C99 0.043(3) 0.082(3) 0.084(11) 0.004(5) -0.008(5) -0.001(3)
C100 0.039(4) 0.103(5) 0.096(11) -0.016(6) -0.004(5) 0.001(3)
C101 0.058(4) 0.101(6) 0.072(11) -0.009(6) 0.000(4) -0.007(4)
C102 0.068(5) 0.093(6) 0.103(6) -0.025(4) 0.029(4) -0.029(4)
C103 0.083(6) 0.067(6) 0.173(9) -0.025(5) 0.057(5) -0.019(4)
C104 0.045(4) 0.121(6) 0.079(5) -0.018(4) 0.006(3) -0.026(4)
C105 0.090(6) 0.069(6) 0.164(9) -0.014(5) 0.066(5) -0.009(4)
C106 0.047(4) 0.083(5) 0.091(6) -0.011(4) 0.015(4) -0.005(3)
C107 0.019(3) 0.106(7) 0.081(4) -0.018(4) -0.002(3) -0.002(3)
C108 0.089(6) 0.086(6) 0.068(7) 0.012(5) 0.012(4) 0.008(4)
C109 0.057(5) 0.084(6) 0.078(6) 0.021(5) 0.013(4) 0.004(4)
C110 0.020(3) 0.061(5) 0.079(4) 0.003(4) 0.005(3) 0.002(3)
C111 0.041(4) 0.077(6) 0.082(5) 0.015(4) 0.008(3) -0.010(3)
C112 0.014(3) 0.107(7) 0.082(5) -0.004(6) 0.005(3) -0.001(4)
C113 0.013(3) 0.060(5) 0.080(4) 0.004(4) 0.003(3) -0.002(3)
C114 0.052(4) 0.079(3) 0.041(10) 0.014(4) 0.014(4) -0.005(3)
C115 0.059(4) 0.085(3) 0.100(14) 0.024(6) 0.034(5) -0.003(3)
C116 0.050(4) 0.085(3) 0.105(14) 0.014(6) 0.019(5) -0.009(3)
C117 0.052(4) 0.089(4) 0.083(11) 0.027(5) 0.018(5) -0.002(3)
C118 0.061(4) 0.082(3) 0.100(14) 0.014(5) 0.031(6) -0.005(3)
C119 0.053(4) 0.082(3) 0.119(14) 0.006(6) 0.033(6) -0.009(3)
C120 0.054(4) 0.092(4) 0.114(12) 0.035(6) -0.010(5) -0.014(3)
C121 0.078(5) 0.115(6) 0.089(12) 0.044(7) -0.027(6) -0.038(5)
C122 0.053(4) 0.117(7) 0.092(9) 0.046(7) -0.016(5) -0.028(5)
C123 0.053(4) 0.050(4) 0.100(11) 0.002(4) 0.033(5) 0.016(3)
C124 0.037(3) 0.034(4) 0.073(4) 0.012(4) 0.005(3) 0.007(3)
C125 0.074(5) 0.105(7) 0.070(7) 0.025(5) 0.007(4) 0.005(4)
C126 0.101(6) 0.082(5) 0.082(12) 0.006(6) -0.026(7) -0.012(4)
C127 0.027(3) 0.064(4) 0.099(6) -0.025(4) -0.011(3) 0.010(3)
C128 0.035(3) 0.070(5) 0.091(6) -0.013(5) -0.009(4) 0.020(4)
C129 0.020(3) 0.057(5) 0.074(4) 0.009(4) 0.005(3) 0.007(3)
C130 0.051(4) 0.059(4) 0.126(9) -0.024(5) 0.029(5) -0.014(3)
C131 0.041(4) 0.046(3) 0.096(8) -0.006(3) 0.007(4) 0.004(2)
C132 0.042(4) 0.039(5) 0.080(5) 0.006(4) -0.001(4) 0.020(3)
C133 0.048(4) 0.056(3) 0.098(10) -0.008(4) -0.008(5) -0.004(2)
C134 0.056(4) 0.056(3) 0.091(9) -0.016(3) -0.010(4) 0.002(2)
C135 0.074(5) 0.051(3) 0.117(10) -0.009(4) -0.038(6) 0.004(3)
C136 0.079(5) 0.068(4) 0.118(12) 0.005(5) -0.046(7) 0.009(3)
C137 0.056(5) 0.114(5) 0.075(11) 0.021(6) -0.013(5) 0.013(4)
C138 0.099(6) 0.065(4) 0.107(12) -0.006(5) -0.036(7) 0.004(3)
C140 0.068(5) 0.051(3) 0.113(10) -0.008(4) -0.020(5) 0.005(3)
C141 0.042(3) 0.048(3) 0.115(11) 0.001(4) 0.021(4) 0.008(2)
C142 0.028(3) 0.076(5) 0.126(9) 0.030(6) 0.017(4) 0.010(3)
C143 0.020(3) 0.065(6) 0.087(6) -0.015(4) -0.003(3) 0.003(3)
C144 0.022(3) 0.063(5) 0.086(7) 0.009(4) 0.001(3) 0.006(3)
C145 0.016(3) 0.084(5) 0.151(13) 0.043(6) 0.003(4) 0.006(3)
C146 0.033(4) 0.079(5) 0.143(12) 0.039(6) 0.017(5) 0.016(3)
C147 0.020(3) 0.055(4) 0.087(6) 0.006(4) 0.001(3) 0.002(3)
C148 0.022(3) 0.076(5) 0.079(6) 0.005(5) -0.003(3) -0.010(3)
C149 0.009(3) 0.072(6) 0.080(5) 0.004(4) 0.006(3) 0.000(3)
C150 0.013(3) 0.082(5) 0.091(6) 0.020(4) 0.000(3) -0.007(3)
C151 0.101(7) 0.122(6) 0.097(15) 0.026(7) -0.028(7) -0.005(5)
C153 0.062(5) 0.123(6) 0.056(12) 0.028(7) -0.014(5) 0.004(4)
C154 0.024(3) 0.090(7) 0.083(5) 0.007(6) 0.017(3) 0.001(4)
C155 0.025(3) 0.061(4) 0.101(10) -0.020(5) -0.003(4) -0.009(3)
C156 0.048(4) 0.107(6) 0.068(7) 0.022(5) -0.005(4) -0.012(4)
C157 0.036(3) 0.054(3) 0.109(10) -0.013(4) 0.006(4) -0.001(2)
C158 0.036(3) 0.061(4) 0.114(11) -0.025(5) 0.010(4) -0.009(3)
C159 0.030(4) 0.115(7) 0.156(14) 0.059(7) -0.008(5) 0.000(4)
C160 0.030(3) 0.053(3) 0.121(11) -0.016(5) 0.011(4) 0.004(3)
C161 0.036(3) 0.113(8) 0.074(4) 0.018(5) -0.002(3) -0.017(4)
C162 0.039(3) 0.060(5) 0.079(5) 0.007(4) 0.011(3) -0.003(3)
C163 0.012(3) 0.074(6) 0.092(6) 0.019(4) 0.004(3) 0.000(3)
C164 0.017(3) 0.109(7) 0.082(5) -0.005(6) 0.002(3) 0.008(4)
C165 0.019(3) 0.057(5) 0.082(4) 0.004(5) 0.004(3) 0.005(3)
C166 0.025(3) 0.086(6) 0.081(4) 0.008(6) 0.003(4) 0.010(4)
C168 0.057(4) 0.102(7) 0.138(13) 0.044(7) -0.018(6) -0.013(4)
C172 0.088(6) 0.068(6) 0.207(13) -0.020(7) 0.058(7) -0.024(4)
C173 0.119(7) 0.075(7) 0.098(8) 0.021(6) 0.046(6) 0.019(5)
C174 0.144(8) 0.083(7) 0.212(12) -0.024(8) 0.114(8) -0.033(6)
C175 0.070(5) 0.099(7) 0.082(7) 0.025(5) 0.012(4) 0.002(4)
C176 0.052(5) 0.120(8) 0.086(7) 0.032(6) 0.015(4) 0.011(4)
C177 0.030(3) 0.072(6) 0.089(6) -0.020(5) -0.006(3) 0.008(3)
C178 0.046(4) 0.058(3) 0.106(10) -0.005(4) -0.001(5) -0.002(2)
C179 0.106(8) 0.100(9) 0.241(16) -0.022(8) 0.083(8) -0.035(6)
C180 0.162(9) 0.104(9) 0.236(15) -0.017(8) 0.115(10) -0.056(7)
C225 0.027(3) 0.050(5) 0.075(4) 0.019(5) 0.003(3) -0.002(3)
C246 0.038(3) 0.056(4) 0.092(7) -0.020(4) 0.006(4) -0.010(3)

loop_
_atom_type_symbol
_atom_type_description
_atom_type_scat_dispersion_real
_atom_type_scat_dispersion_imag
_atom_type_scat_source
C C 0.0000 0.0000 'International Tables Vol C Tables 4.2.6.8 and 6.1.1.4'
H H 0.0000 0.0000 'International Tables Vol C Tables 4.2.6.8 and 6.1.1.4'
F F 0.0000 0.0000 'International Tables Vol C Tables 4.2.6.8 and 6.1.1.4'
O O 0.0000 0.0000 'International Tables Vol C Tables 4.2.6.8 and 6.1.1.4'

loop_
_geom_angle_atom_site_label_1
_geom_angle_atom_site_label_2
_geom_angle_atom_site_label_3
_geom_angle
_geom_angle_site_symmetry_1
_geom_angle_site_symmetry_3
_geom_angle_publ_flag
C102 O2 C103 117.7(15) . . ?
C109 O12 C45 119.2(14) . . ?
C173 O87 C108 118.4(15) . . ?
C138 O139 C140 113.5(8) . . ?
C135 O152 C136 118.9(8) . . ?
C106 O232 C105 115.2(15) . . ?
F113 C6 C104 118.6(14) . . ?
C84 C6 F113 115.5(11) . . ?
C84 C6 C104 125.2(12) . . ?
C94 C45 O12 118.2(15) . . ?
C94 C45 C173 122.2(13) . . ?
C173 C45 O12 119.5(11) . . ?
F1 C84 C6 122.4(13) . . ?
F1 C84 C88 118.0(13) . . ?
C6 C84 C88 119.6(10) . . ?
C129 C87 H87 118.2 . . ?
C154 C87 H87 118.2 . . ?
C154 C87 C129 123.6(11) . . ?
C96 C88 C84 115.9(10) . . ?
C106 C88 C84 114.5(12) . . ?
C106 C88 C96 127.6(10) . . ?
C91 C89 H89 122.6 . . ?
C173 C89 H89 122.6 . . ?
C173 C89 C91 114.7(17) . . ?
C89 C91 H91 118.6 . . ?
C89 C91 C93 122.7(13) . . ?
C93 C91 H91 118.6 . . ?
C91 C93 H93 121.1 . . ?
C94 C93 C91 117.8(14) . . ?
C94 C93 H93 121.1 . . ?
C45 C94 H94 119.0 . . ?
C93 C94 C45 122.0(17) . . ?
C93 C94 H94 119.0 . . ?
C97 C96 C88 123.8(10) . . ?
C97 C96 C101 118.3(11) . . ?
C101 C96 C88 116.4(11) . . ?
C96 C97 H97 119.7 . . ?
C98 C97 C96 120.7(10) . . ?
C98 C97 H97 119.7 . . ?
C97 C98 H98 119.6 . . ?
C97 C98 C99 120.9(10) . . ?
C99 C98 H98 119.6 . . ?
C98 C99 C114 121.9(8) . . ?
C100 C99 C98 117.9(10) . . ?
C100 C99 C114 119.3(8) . . ?
C99 C100 H100 119.3 . . ?
C99 C100 C101 121.4(10) . . ?
C101 C100 H100 119.3 . . ?
C96 C101 C100 119.8(10) . . ?
C96 C101 H101 120.1 . . ?
C100 C101 H101 120.1 . . ?
O2 C102 C104 118.4(14) . . ?
O2 C102 C106 120.7(12) . . ?
C104 C102 C106 120.9(10) . . ?
O2 C103 C105 124.1(12) . . ?
O2 C103 C172 120.0(16) . . ?
C105 C103 C172 115.9(13) . . ?
C6 C104 C107 118.5(11) . . ?
C102 C104 C6 117.1(14) . . ?
C102 C104 C107 122.9(10) . . ?
C103 C105 O232 118.2(13) . . ?
C174 C105 O232 114.2(16) . . ?
C174 C105 C103 127.3(14) . . ?
O232 C106 C88 113.2(14) . . ?
O232 C106 C102 123.7(11) . . ?
C102 C106 C88 122.3(11) . . ?
C112 C107 C104 120.3(10) . . ?
C166 C107 C104 118.2(10) . . ?
C166 C107 C112 120.3(13) . . ?
O87 C108 C109 118.4(11) . . ?
O87 C108 C125 119.1(15) . . ?
C125 C108 C109 122.5(12) . . ?
O12 C109 C108 121.3(12) . . ?
O12 C109 C111 120.3(13) . . ?
C111 C109 C108 118.4(10) . . ?
C164 C110 C113 118.8(9) . . ?
C164 C110 C165 115.8(13) . . ?
C165 C110 C113 123.5(8) . . ?
C109 C111 C162 120.6(10) . . ?
C109 C111 C176 119.0(13) . . ?
C176 C111 C162 119.4(11) . . ?
C107 C112 H112 119.2 . . ?
C164 C112 C107 121.6(11) . . ?
C164 C112 H112 119.2 . . ?
C149 C113 C110 122.3(8) . . ?
C150 C113 C110 121.4(9) . . ?
C150 C113 C149 115.8(12) . . ?
C115 C114 C99 115.4(9) . . ?
C119 C114 C99 124.1(8) . . ?
C119 C114 C115 119.5(9) . . ?
C114 C115 H115 121.1 . . ?
C116 C115 C114 117.8(10) . . ?
C116 C115 H115 121.1 . . ?
C115 C116 H116 117.5 . . ?
C115 C116 C117 124.9(9) . . ?
C117 C116 H116 117.5 . . ?
C116 C117 C120 117.8(10) . . ?
C118 C117 C116 113.9(9) . . ?
C118 C117 C120 126.2(9) . . ?
C117 C118 H118 118.7 . . ?
C117 C118 C119 122.6(10) . . ?
C119 C118 H118 118.7 . . ?
C114 C119 C118 120.2(9) . . ?
C114 C119 H119 119.9 . . ?
C118 C119 H119 119.9 . . ?
C121 C120 C117 119.9(9) . . ?
C168 C120 C117 121.0(9) . . ?
C168 C120 C121 118.8(10) . . ?
C120 C121 H121 120.5 . . ?
C120 C121 C122 119.0(11) . . ?
C122 C121 H121 120.5 . . ?
C121 C122 H122 120.6 . . ?
C156 C122 C121 118.8(10) . . ?
C156 C122 H122 120.6 . . ?
C141 C123 H123 120.1 . . ?
C141 C123 C142 119.8(10) . . ?
C142 C123 H123 120.1 . . ?
C132 C124 C129 124.9(9) . . ?
C177 C124 C129 121.4(9) . . ?
C177 C124 C132 113.1(12) . . ?
C108 C125 C156 123.3(12) . . ?
C175 C125 C108 114.7(14) . . ?
C175 C125 C156 122.0(11) . . ?
C138 C126 H126 122.7 . . ?
C151 C126 H126 122.7 . . ?
C151 C126 C138 114.5(11) . . ?
C128 C127 C143 115.7(11) . . ?
C128 C127 C246 124.3(8) . . ?
C143 C127 C246 118.2(8) . . ?
C127 C128 H128 118.2 . . ?
C132 C128 C127 123.5(10) . . ?
C132 C128 H128 118.2 . . ?
C87 C129 C124 119.0(10) . . ?
C225 C129 C87 116.7(13) . . ?
C225 C129 C124 123.1(9) . . ?
C160 C130 H130 119.5 . . ?
C160 C130 C246 121.1(8) . . ?
C246 C130 H130 119.5 . . ?
C141 C131 C140 124.7(8) . . ?
C178 C131 C140 114.8(8) . . ?
C178 C131 C141 120.5(9) . . ?
C124 C132 H132 120.1 . . ?
C128 C132 C124 119.7(9) . . ?
C128 C132 H132 120.1 . . ?
F151 C133 C134 118.1(8) . . ?
F151 C133 C178 119.6(9) . . ?
C178 C133 C134 122.3(9) . . ?
C133 C134 C157 118.9(9) . . ?
C135 C134 C133 118.3(8) . . ?
C135 C134 C157 122.1(8) . . ?
O152 C135 C134 121.4(9) . . ?
O152 C135 C140 117.7(9) . . ?
C134 C135 C140 120.7(10) . . ?
C137 C136 O152 120.1(9) . . ?
C138 C136 O152 118.2(10) . . ?
C138 C136 C137 121.0(10) . . ?
C136 C137 H137 119.2 . . ?
C153 C137 C136 121.5(11) . . ?
C153 C137 H137 119.2 . . ?
O139 C138 C126 116.4(9) . . ?
O139 C138 C136 125.6(10) . . ?
C136 C138 C126 117.8(11) . . ?
O139 C140 C131 114.2(8) . . ?
O139 C140 C135 125.4(9) . . ?
C135 C140 C131 120.2(9) . . ?
C123 C141 C131 125.1(8) . . ?
C146 C141 C123 115.7(9) . . ?
C146 C141 C131 117.4(8) . . ?
C123 C142 H142 119.1 . . ?
C144 C142 C123 121.8(8) . . ?
C144 C142 H142 119.1 . . ?
C127 C143 H143 118.6 . . ?
C177 C143 C127 122.7(9) . . ?
C177 C143 H143 118.6 . . ?
C142 C144 C147 122.1(7) . . ?
C145 C144 C142 117.2(9) . . ?
C145 C144 C147 119.9(9) . . ?
C144 C145 H145 120.5 . . ?
C146 C145 C144 119.0(8) . . ?
C146 C145 H145 120.5 . . ?
C141 C146 C145 125.1(8) . . ?
C141 C146 H146 117.5 . . ?
C145 C146 H146 117.5 . . ?
C148 C147 C144 122.0(8) . . ?
C148 C147 C163 116.7(11) . . ?
C163 C147 C144 120.8(7) . . ?
C147 C148 H148 119.3 . . ?
C149 C148 C147 121.3(10) . . ?
C149 C148 H148 119.3 . . ?
C113 C149 H149 119.9 . . ?
C148 C149 C113 120.2(9) . . ?
C148 C149 H149 119.9 . . ?
C113 C150 H150 118.8 . . ?
C163 C150 C113 122.5(10) . . ?
C163 C150 H150 118.8 . . ?
C126 C151 H151 115.8 . . ?
C153 C151 C126 128.4(13) . . ?
C153 C151 H151 115.8 . . ?
C137 C153 H153 121.8 . . ?
C151 C153 C137 116.5(12) . . ?
C151 C153 H153 121.8 . . ?
C87 C154 H154 120.9 . . ?
C87 C154 C162 118.3(10) . . ?
C162 C154 H154 120.9 . . ?
C157 C155 H155 121.3 . . ?
C157 C155 C158 117.5(7) . . ?
C158 C155 H155 121.3 . . ?
C122 C156 C125 118.6(9) . . ?
C159 C156 C122 120.0(11) . . ?
C159 C156 C125 119.4(11) . . ?
C155 C157 C134 119.1(8) . . ?
C155 C157 C160 118.1(8) . . ?
C160 C157 C134 122.0(7) . . ?
C155 C158 H158 117.6 . . ?
C246 C158 C155 124.9(9) . . ?
C246 C158 H158 117.6 . . ?
C156 C159 H159 119.4 . . ?
C168 C159 C156 121.2(10) . . ?
C168 C159 H159 119.4 . . ?
C130 C160 C157 121.2(9) . . ?
C130 C160 H160 119.4 . . ?
C157 C160 H160 119.4 . . ?
C162 C161 H161 119.0 . . ?
C162 C161 C225 121.9(11) . . ?
C225 C161 H161 119.0 . . ?
C154 C162 C111 119.2(9) . . ?
C161 C162 C111 121.5(10) . . ?
C161 C162 C154 118.1(14) . . ?
C147 C163 H163 118.8 . . ?
C150 C163 C147 122.3(9) . . ?
C150 C163 H163 118.8 . . ?
C110 C164 H164 119.1 . . ?
C112 C164 C110 121.8(11) . . ?
C112 C164 H164 119.1 . . ?
C110 C165 H165 119.4 . . ?
C166 C165 C110 121.3(10) . . ?
C166 C165 H165 119.4 . . ?
C107 C166 C165 119.0(11) . . ?
C107 C166 H166 120.5 . . ?
C165 C166 H166 120.5 . . ?
C120 C168 H168 119.3 . . ?
C159 C168 C120 121.4(10) . . ?
C159 C168 H168 119.3 . . ?
C103 C172 H172 120.3 . . ?
C179 C172 C103 119.3(16) . . ?
C179 C172 H172 120.3 . . ?
O87 C173 C45 123.0(13) . . ?
O87 C173 C89 116.6(16) . . ?
C45 C173 C89 120.1(13) . . ?
C105 C174 H174 121.6 . . ?
C105 C174 C180 116.9(17) . . ?
C180 C174 H174 121.6 . . ?
F18 C175 C125 120.0(14) . . ?
F18 C175 C176 113.3(13) . . ?
C125 C175 C176 126.4(12) . . ?
F8 C176 C111 118.0(15) . . ?
F8 C176 C175 122.8(12) . . ?
C175 C176 C111 118.7(12) . . ?
C124 C177 H177 118.2 . . ?
C143 C177 C124 123.5(10) . . ?
C143 C177 H177 118.2 . . ?
F132 C178 C131 120.3(9) . . ?
F132 C178 C133 117.0(9) . . ?
C133 C178 C131 122.5(9) . . ?
C172 C179 H179 119.5 . . ?
C172 C179 C180 121.0(15) . . ?
C180 C179 H179 119.5 . . ?
C174 C180 C179 117.3(16) . . ?
C174 C180 H180 121.4 . . ?
C179 C180 H180 121.4 . . ?
C129 C225 C161 121.1(10) . . ?
C129 C225 H225 119.5 . . ?
C161 C225 H225 119.5 . . ?
C130 C246 C127 124.8(8) . . ?
C158 C246 C127 119.1(10) . . ?
C158 C246 C130 115.3(9) . . ?

loop_
_geom_bond_atom_site_label_1
_geom_bond_atom_site_label_2
_geom_bond_distance
_geom_bond_site_symmetry_2
_geom_bond_publ_flag
F1 C84 1.325(13) . ?
F8 C176 1.316(19) . ?
F18 C175 1.316(13) . ?
F113 C6 1.363(18) . ?
F132 C178 1.287(13) . ?
F151 C133 1.309(12) . ?
O2 C102 1.319(13) . ?
O2 C103 1.338(19) . ?
O12 C45 1.384(17) . ?
O12 C109 1.340(13) . ?
O87 C108 1.383(19) . ?
O87 C173 1.355(15) . ?
O139 C138 1.340(14) . ?
O139 C140 1.340(12) . ?
O152 C135 1.340(13) . ?
O152 C136 1.399(13) . ?
O232 C105 1.430(16) . ?
O232 C106 1.339(19) . ?
C6 C84 1.324(18) . ?
C6 C104 1.400(14) . ?
C45 C94 1.335(14) . ?
C45 C173 1.37(2) . ?
C84 C88 1.491(19) . ?
C87 H87 0.9300 . ?
C87 C129 1.408(15) . ?
C87 C154 1.367(16) . ?
C88 C96 1.495(15) . ?
C88 C106 1.426(13) . ?
C89 H89 0.9300 . ?
C89 C91 1.396(16) . ?
C89 C173 1.40(2) . ?
C91 H91 0.9300 . ?
C91 C93 1.43(2) . ?
C93 H93 0.9300 . ?
C93 C94 1.292(17) . ?
C94 H94 0.9300 . ?
C96 C97 1.369(14) . ?
C96 C101 1.373(13) . ?
C97 H97 0.9300 . ?
C97 C98 1.362(15) . ?
C98 H98 0.9300 . ?
C98 C99 1.368(11) . ?
C99 C100 1.347(13) . ?
C99 C114 1.554(13) . ?
C100 H100 0.9300 . ?
C100 C101 1.379(15) . ?
C101 H101 0.9300 . ?
C102 C104 1.384(18) . ?
C102 C106 1.400(18) . ?
C103 C105 1.39(2) . ?
C103 C172 1.396(14) . ?
C104 C107 1.540(15) . ?
C105 C174 1.36(2) . ?
C107 C112 1.387(14) . ?
C107 C166 1.336(14) . ?
C108 C109 1.438(19) . ?
C108 C125 1.429(14) . ?
C109 C111 1.418(17) . ?
C110 C113 1.504(15) . ?
C110 C164 1.389(15) . ?
C110 C165 1.429(13) . ?
C111 C162 1.476(17) . ?
C111 C176 1.421(14) . ?
C112 H112 0.9300 . ?
C112 C164 1.305(16) . ?
C113 C149 1.441(14) . ?
C113 C150 1.376(12) . ?
C114 C115 1.408(12) . ?
C114 C119 1.340(13) . ?
C115 H115 0.9300 . ?
C115 C116 1.378(13) . ?
C116 H116 0.9300 . ?
C116 C117 1.392(13) . ?
C117 C118 1.372(13) . ?
C117 C120 1.470(14) . ?
C118 H118 0.9300 . ?
C118 C119 1.416(13) . ?
C119 H119 0.9300 . ?
C120 C121 1.389(12) . ?
C120 C168 1.370(14) . ?
C121 H121 0.9300 . ?
C121 C122 1.416(15) . ?
C122 H122 0.9300 . ?
C122 C156 1.369(14) . ?
C123 H123 0.9300 . ?
C123 C141 1.402(10) . ?
C123 C142 1.416(14) . ?
C124 C129 1.477(15) . ?
C124 C132 1.450(14) . ?
C124 C177 1.442(13) . ?
C125 C156 1.498(18) . ?
C125 C175 1.360(19) . ?
C126 H126 0.9300 . ?
C126 C138 1.423(14) . ?
C126 C151 1.390(15) . ?
C127 C128 1.394(12) . ?
C127 C143 1.394(13) . ?
C127 C246 1.449(14) . ?
C128 H128 0.9300 . ?
C128 C132 1.352(16) . ?
C129 C225 1.352(13) . ?
C130 H130 0.9300 . ?
C130 C160 1.373(13) . ?
C130 C246 1.427(14) . ?
C131 C140 1.467(14) . ?
C131 C141 1.416(11) . ?
C131 C178 1.417(12) . ?
C132 H132 0.9300 . ?
C133 C134 1.397(13) . ?
C133 C178 1.371(12) . ?
C134 C135 1.388(13) . ?
C134 C157 1.469(12) . ?
C135 C140 1.433(12) . ?
C136 C137 1.392(13) . ?
C136 C138 1.383(13) . ?
C137 H137 0.9300 . ?
C137 C153 1.339(14) . ?
C141 C146 1.383(14) . ?
C142 H142 0.9300 . ?
C142 C144 1.408(14) . ?
C143 H143 0.9300 . ?
C143 C177 1.290(16) . ?
C144 C145 1.393(10) . ?
C144 C147 1.482(15) . ?
C145 H145 0.9300 . ?
C145 C146 1.385(14) . ?
C146 H146 0.9300 . ?
C147 C148 1.383(12) . ?
C147 C163 1.396(13) . ?
C148 H148 0.9300 . ?
C148 C149 1.345(15) . ?
C149 H149 0.9300 . ?
C150 H150 0.9300 . ?
C150 C163 1.305(15) . ?
C151 H151 0.9300 . ?
C151 C153 1.304(14) . ?
C153 H153 0.9300 . ?
C154 H154 0.9300 . ?
C154 C162 1.403(14) . ?
C155 H155 0.9300 . ?
C155 C157 1.398(12) . ?
C155 C158 1.409(13) . ?
C156 C159 1.366(12) . ?
C157 C160 1.418(11) . ?
C158 H158 0.9300 . ?
C158 C246 1.375(10) . ?
C159 H159 0.9300 . ?
C159 C168 1.327(15) . ?
C160 H160 0.9300 . ?
C161 H161 0.9300 . ?
C161 C162 1.378(15) . ?
C161 C225 1.384(16) . ?
C163 H163 0.9300 . ?
C164 H164 0.9300 . ?
C165 H165 0.9300 . ?
C165 C166 1.371(16) . ?
C166 H166 0.9300 . ?
C168 H168 0.9300 . ?
C172 H172 0.9300 . ?
C172 C179 1.36(2) . ?
C174 H174 0.9300 . ?
C174 C180 1.360(17) . ?
C175 C176 1.387(19) . ?
C177 H177 0.9300 . ?
C179 H179 0.9300 . ?
C179 C180 1.49(3) . ?
C180 H180 0.9300 . ?
C225 H225 0.9300 . ?

loop_
_geom_torsion_atom_site_label_1
_geom_torsion_atom_site_label_2
_geom_torsion_atom_site_label_3
_geom_torsion_atom_site_label_4
_geom_torsion
_geom_torsion_site_symmetry_1
_geom_torsion_site_symmetry_2
_geom_torsion_site_symmetry_3
_geom_torsion_site_symmetry_4
_geom_torsion_publ_flag
F1 C84 C88 C96 10.0(18) . . . . ?
F1 C84 C88 C106 175.3(11) . . . . ?
F18 C175 C176 F8 3(2) . . . . ?
F18 C175 C176 C111 175.0(11) . . . . ?
F113 C6 C84 F1 -4(2) . . . . ?
F113 C6 C84 C88 176.0(11) . . . . ?
F113 C6 C104 C102 -175.8(12) . . . . ?
F113 C6 C104 C107 -9.5(16) . . . . ?
F151 C133 C134 C135 173.4(14) . . . . ?
F151 C133 C134 C157 -15.9(18) . . . . ?
F151 C133 C178 F132 2(2) . . . . ?
F151 C133 C178 C131 176.7(13) . . . . ?
O2 C102 C104 C6 -176.7(12) . . . . ?
O2 C102 C104 C107 17.7(19) . . . . ?
O2 C102 C106 O232 8(2) . . . . ?
O2 C102 C106 C88 177.0(12) . . . . ?
O2 C103 C105 O232 3(2) . . . . ?
O2 C103 C105 C174 176.1(15) . . . . ?
O2 C103 C172 C179 -175.1(16) . . . . ?
O12 C45 C94 C93 171.5(14) . . . . ?
O12 C45 C173 O87 -1(2) . . . . ?
O12 C45 C173 C89 -175.0(12) . . . . ?
O12 C109 C111 C162 -16.0(17) . . . . ?
O12 C109 C111 C176 176.1(11) . . . . ?
O87 C108 C109 O12 0(2) . . . . ?
O87 C108 C109 C111 177.4(12) . . . . ?
O87 C108 C125 C156 9(2) . . . . ?
O87 C108 C125 C175 -174.2(14) . . . . ?
O152 C135 C140 O139 -1(2) . . . . ?
O152 C135 C140 C131 -175.6(14) . . . . ?
O152 C136 C137 C153 -171.4(15) . . . . ?
O152 C136 C138 O139 -9(3) . . . . ?
O152 C136 C138 C126 175.6(14) . . . . ?
O232 C105 C174 C180 -176.4(14) . . . . ?
C6 C84 C88 C96 -170.1(12) . . . . ?
C6 C84 C88 C106 -4.8(18) . . . . ?
C6 C104 C107 C112 -114.5(11) . . . . ?
C6 C104 C107 C166 52.9(15) . . . . ?
C45 O12 C109 C108 3.3(18) . . . . ?
C45 O12 C109 C111 -173.9(11) . . . . ?
C84 C6 C104 C102 -6(2) . . . . ?
C84 C6 C104 C107 160.3(13) . . . . ?
C84 C88 C96 C97 -48.4(19) . . . . ?
C84 C88 C96 C101 117.4(12) . . . . ?
C84 C88 C106 O232 174.3(12) . . . . ?
C84 C88 C106 C102 4.4(17) . . . . ?
C87 C129 C225 C161 2.7(13) . . . . ?
C87 C154 C162 C111 -161.8(10) . . . . ?
C87 C154 C162 C161 5.8(15) . . . . ?
C88 C96 C97 C98 161.5(14) . . . . ?
C88 C96 C101 C100 -162.7(13) . . . . ?
C89 C91 C93 C94 1(2) . . . . ?
C91 C89 C173 O87 -171.8(13) . . . . ?
C91 C89 C173 C45 2(2) . . . . ?
C91 C93 C94 C45 4(2) . . . . ?
C94 C45 C173 O87 176.3(13) . . . . ?
C94 C45 C173 C89 2(2) . . . . ?
C96 C88 C106 O232 -22.5(19) . . . . ?
C96 C88 C106 C102 167.7(13) . . . . ?
C96 C97 C98 C99 -4(2) . . . . ?
C97 C96 C101 C100 4(2) . . . . ?
C97 C98 C99 C100 11(2) . . . . ?
C97 C98 C99 C114 -158.2(14) . . . . ?
C98 C99 C100 C101 -11(2) . . . . ?
C98 C99 C114 C115 37.7(18) . . . . ?
C98 C99 C114 C119 -154.2(14) . . . . ?
C99 C100 C101 C96 4(2) . . . . ?
C99 C114 C115 C116 164.2(12) . . . . ?
C99 C114 C119 C118 -164.7(12) . . . . ?
C100 C99 C114 C115 -131.3(13) . . . . ?
C100 C99 C114 C119 37(2) . . . . ?
C101 C96 C97 C98 -4(2) . . . . ?
C102 O2 C103 C105 0(2) . . . . ?
C102 O2 C103 C172 -178.0(12) . . . . ?
C102 C104 C107 C112 50.9(17) . . . . ?
C102 C104 C107 C166 -141.7(11) . . . . ?
C103 O2 C102 C104 176.5(13) . . . . ?
C103 O2 C102 C106 -5(2) . . . . ?
C103 C105 C174 C180 10(3) . . . . ?
C103 C172 C179 C180 -13(2) . . . . ?
C104 C6 C84 F1 -174.2(12) . . . . ?
C104 C6 C84 C88 6(2) . . . . ?
C104 C102 C106 O232 -173.7(13) . . . . ?
C104 C102 C106 C88 -5(2) . . . . ?
C104 C107 C112 C164 161.7(11) . . . . ?
C104 C107 C166 C165 -161.2(10) . . . . ?
C105 O232 C106 C88 -174.5(11) . . . . ?
C105 O232 C106 C102 -5(2) . . . . ?
C105 C103 C172 C179 7(2) . . . . ?
C105 C174 C180 C179 -15(2) . . . . ?
C106 O232 C105 C103 -1(2) . . . . ?
C106 O232 C105 C174 -174.4(15) . . . . ?
C106 C88 C96 C97 148.5(13) . . . . ?
C106 C88 C96 C101 -45.7(19) . . . . ?
C106 C102 C104 C6 5.2(19) . . . . ?
C106 C102 C104 C107 -160.4(12) . . . . ?
C107 C112 C164 C110 1.1(18) . . . . ?
C108 O87 C173 C45 5(2) . . . . ?
C108 O87 C173 C89 178.6(15) . . . . ?
C108 C109 C111 C162 166.7(10) . . . . ?
C108 C109 C111 C176 -1.2(17) . . . . ?
C108 C125 C156 C122 -137.2(13) . . . . ?
C108 C125 C156 C159 59.1(18) . . . . ?
C108 C125 C175 F18 179.9(12) . . . . ?
C108 C125 C175 C176 -6(2) . . . . ?
C109 O12 C45 C94 179.6(11) . . . . ?
C109 O12 C45 C173 -3(2) . . . . ?
C109 C108 C125 C156 -168.7(12) . . . . ?
C109 C108 C125 C175 7.8(18) . . . . ?
C109 C111 C162 C154 -49.8(15) . . . . ?
C109 C111 C162 C161 142.9(10) . . . . ?
C109 C111 C176 F8 175.3(12) . . . . ?
C109 C111 C176 C175 3.2(18) . . . . ?
C110 C113 C149 C148 163.8(9) . . . . ?
C110 C113 C150 C163 -163.0(11) . . . . ?
C110 C165 C166 C107 -3.1(15) . . . . ?
C112 C107 C166 C165 6.2(15) . . . . ?
C113 C110 C164 C112 -162.5(10) . . . . ?
C113 C110 C165 C166 162.7(9) . . . . ?
C113 C150 C163 C147 -1.1(18) . . . . ?
C114 C99 C100 C101 158.4(13) . . . . ?
C114 C115 C116 C117 -2(2) . . . . ?
C115 C114 C119 C118 3(2) . . . . ?
C115 C116 C117 C118 10(2) . . . . ?
C115 C116 C117 C120 -154.8(14) . . . . ?
C116 C117 C118 C119 -11(2) . . . . ?
C116 C117 C120 C121 -46(2) . . . . ?
C116 C117 C120 C168 127.1(15) . . . . ?
C117 C118 C119 C114 5(2) . . . . ?
C117 C120 C121 C122 164.3(15) . . . . ?
C117 C120 C168 C159 -164.4(16) . . . . ?
C118 C117 C120 C121 151.3(15) . . . . ?
C118 C117 C120 C168 -35(2) . . . . ?
C119 C114 C115 C116 -4(2) . . . . ?
C120 C117 C118 C119 151.9(15) . . . . ?
C120 C121 C122 C156 2(2) . . . . ?
C121 C120 C168 C159 9(2) . . . . ?
C121 C122 C156 C125 -158.0(14) . . . . ?
C121 C122 C156 C159 6(2) . . . . ?
C122 C156 C159 C168 -6(2) . . . . ?
C123 C141 C146 C145 6(2) . . . . ?
C123 C142 C144 C145 4.4(18) . . . . ?
C123 C142 C144 C147 -165.6(11) . . . . ?
C124 C129 C225 C161 -165.2(9) . . . . ?
C125 C108 C109 O12 178.2(11) . . . . ?
C125 C108 C109 C111 -4.5(18) . . . . ?
C125 C156 C159 C168 157.2(15) . . . . ?
C125 C175 C176 F8 -171.1(14) . . . . ?
C125 C175 C176 C111 1(2) . . . . ?
C126 C151 C153 C137 0(3) . . . . ?
C127 C128 C132 C124 -3.3(16) . . . . ?
C127 C143 C177 C124 5.7(19) . . . . ?
C128 C127 C143 C177 4.5(17) . . . . ?
C128 C127 C246 C130 153.6(13) . . . . ?
C128 C127 C246 C158 -36.8(18) . . . . ?
C129 C87 C154 C162 -1.0(16) . . . . ?
C129 C124 C132 C128 -160.0(9) . . . . ?
C129 C124 C177 C143 158.8(11) . . . . ?
C131 C141 C146 C145 -159.7(14) . . . . ?
C132 C124 C129 C87 36.7(13) . . . . ?
C132 C124 C129 C225 -155.7(8) . . . . ?
C132 C124 C177 C143 -13.8(15) . . . . ?
C133 C134 C135 O152 -176.8(15) . . . . ?
C133 C134 C135 C140 8(2) . . . . ?
C133 C134 C157 C155 -118.6(13) . . . . ?
C133 C134 C157 C160 51.5(18) . . . . ?
C134 C133 C178 F132 -179.0(14) . . . . ?
C134 C133 C178 C131 -4(2) . . . . ?
C134 C135 C140 O139 174.7(15) . . . . ?
C134 C135 C140 C131 0(2) . . . . ?
C134 C157 C160 C130 -160.0(13) . . . . ?
C135 O152 C136 C137 178.5(15) . . . . ?
C135 O152 C136 C138 8(2) . . . . ?
C135 C134 C157 C155 52(2) . . . . ?
C135 C134 C157 C160 -138.2(14) . . . . ?
C136 O152 C135 C134 -179.1(15) . . . . ?
C136 O152 C135 C140 -3(2) . . . . ?
C136 C137 C153 C151 -2(2) . . . . ?
C137 C136 C138 O139 -179.5(16) . . . . ?
C137 C136 C138 C126 5(2) . . . . ?
C138 O139 C140 C131 175.4(14) . . . . ?
C138 O139 C140 C135 1(2) . . . . ?
C138 C126 C151 C153 4(2) . . . . ?
C138 C136 C137 C153 -1(2) . . . . ?
C140 O139 C138 C126 -180.0(14) . . . . ?
C140 O139 C138 C136 5(2) . . . . ?
C140 C131 C141 C123 135.2(14) . . . . ?
C140 C131 C141 C146 -60.7(19) . . . . ?
C140 C131 C178 F132 -173.8(14) . . . . ?
C140 C131 C178 C133 11.3(18) . . . . ?
C141 C123 C142 C144 6.9(19) . . . . ?
C141 C131 C140 O139 -5.7(19) . . . . ?
C141 C131 C140 C135 169.3(13) . . . . ?
C141 C131 C178 F132 7.5(19) . . . . ?
C141 C131 C178 C133 -167.4(13) . . . . ?
C142 C123 C141 C131 152.7(13) . . . . ?
C142 C123 C141 C146 -11.6(17) . . . . ?
C142 C144 C145 C146 -10.2(18) . . . . ?
C142 C144 C147 C148 -151.5(11) . . . . ?
C142 C144 C147 C163 36.8(16) . . . . ?
C143 C127 C128 C132 -5.5(16) . . . . ?
C143 C127 C246 C130 -42.1(18) . . . . ?
C143 C127 C246 C158 127.5(11) . . . . ?
C144 C145 C146 C141 5(2) . . . . ?
C144 C147 C148 C149 -163.2(11) . . . . ?
C144 C147 C163 C150 163.9(11) . . . . ?
C145 C144 C147 C148 38.8(16) . . . . ?
C145 C144 C147 C163 -132.9(10) . . . . ?
C147 C144 C145 C146 160.0(12) . . . . ?
C147 C148 C149 C113 -0.7(15) . . . . ?
C148 C147 C163 C150 -8.2(16) . . . . ?
C149 C113 C150 C163 9.3(15) . . . . ?
C150 C113 C149 C148 -8.3(14) . . . . ?
C151 C126 C138 O139 178.3(16) . . . . ?
C151 C126 C138 C136 -6(2) . . . . ?
C154 C87 C129 C124 165.0(9) . . . . ?
C154 C87 C129 C225 -3.3(15) . . . . ?
C155 C157 C160 C130 10.1(18) . . . . ?
C155 C158 C246 C127 -164.6(12) . . . . ?
C155 C158 C246 C130 5.9(18) . . . . ?
C156 C125 C175 F18 -4(2) . . . . ?
C156 C125 C175 C176 170.6(13) . . . . ?
C156 C159 C168 C120 -1(2) . . . . ?
C157 C134 C135 O152 13(2) . . . . ?
C157 C134 C135 C140 -162.9(13) . . . . ?
C157 C155 C158 C246 6.2(19) . . . . ?
C158 C155 C157 C134 156.4(12) . . . . ?
C158 C155 C157 C160 -14.0(18) . . . . ?
C160 C130 C246 C127 159.7(12) . . . . ?
C160 C130 C246 C158 -10.2(19) . . . . ?
C162 C111 C176 F8 7.2(16) . . . . ?
C162 C111 C176 C175 -164.8(12) . . . . ?
C162 C161 C225 C129 2.3(16) . . . . ?
C163 C147 C148 C149 8.8(15) . . . . ?
C164 C110 C113 C149 -39.8(13) . . . . ?
C164 C110 C113 C150 132.0(9) . . . . ?
C164 C110 C165 C166 -1.0(13) . . . . ?
C165 C110 C113 C149 156.9(8) . . . . ?
C165 C110 C113 C150 -31.3(14) . . . . ?
C165 C110 C164 C112 2.0(15) . . . . ?
C166 C107 C112 C164 -5.4(17) . . . . ?
C168 C120 C121 C122 -9(2) . . . . ?
C172 C103 C105 O232 -178.9(11) . . . . ?
C172 C103 C105 C174 -6(2) . . . . ?
C172 C179 C180 C174 17(3) . . . . ?
C173 O87 C108 C109 -4(2) . . . . ?
C173 O87 C108 C125 177.9(13) . . . . ?
C173 C45 C94 C93 -6(2) . . . . ?
C173 C89 C91 C93 -4(2) . . . . ?
C175 C125 C156 C122 47(2) . . . . ?
C175 C125 C156 C159 -117.1(14) . . . . ?
C176 C111 C162 C154 118.0(10) . . . . ?
C176 C111 C162 C161 -49.2(15) . . . . ?
C177 C124 C129 C87 -134.9(9) . . . . ?
C177 C124 C129 C225 32.6(13) . . . . ?
C177 C124 C132 C128 12.2(13) . . . . ?
C178 C131 C140 O139 175.6(12) . . . . ?
C178 C131 C140 C135 -9.4(18) . . . . ?
C178 C131 C141 C123 -46.2(19) . . . . ?
C178 C131 C141 C146 117.9(13) . . . . ?
C178 C133 C134 C135 -6(2) . . . . ?
C178 C133 C134 C157 164.8(12) . . . . ?
C225 C161 C162 C111 160.7(10) . . . . ?
C225 C161 C162 C154 -6.6(15) . . . . ?
C246 C127 C128 C132 159.1(12) . . . . ?
C246 C127 C143 C177 -161.1(12) . . . . ?
C246 C130 C160 C157 2.4(19) . . . . ?

loop_
_diffrn_frame_id
_diffrn_frame_h
_diffrn_frame_k
_diffrn_frame_l
_diffrn_frame_start_angle
_diffrn_frame_end_angle
_diffrn_frame_scale
1 -0.14493 -0.63395 -1.00000 -55.000 -54.500 0.811
2 -0.14232 -0.62239 -1.00000 -54.500 -54.000 0.811
3 -0.13977 -0.61110 -1.00000 -54.000 -53.500 0.810
4 -0.13728 -0.60006 -1.00000 -53.500 -53.000 0.769
5 -0.13485 -0.58926 -1.00000 -53.000 -52.500 0.730
6 -0.13247 -0.57870 -1.00000 -52.500 -52.000 0.709
7 -0.13013 -0.56836 -1.00000 -52.000 -51.500 0.705
8 -0.12785 -0.55824 -1.00000 -51.500 -51.000 0.702
9 -0.12562 -0.54833 -1.00000 -51.000 -50.500 0.722
10 -0.12340 -0.53857 -1.00000 -50.500 -50.000 0.782
11 -0.12111 -0.52893 -1.00000 -50.000 -49.500 0.835
12 -0.11900 -0.51961 -1.00000 -49.500 -49.000 0.887
13 -0.11689 -0.51025 -1.00000 -49.000 -48.500 0.922
14 -0.11483 -0.50129 -1.00000 -48.500 -48.000 0.945
15 -0.11281 -0.49261 -1.00000 -48.000 -47.500 0.968
16 -0.11088 -0.48394 -1.00000 -47.500 -47.000 0.984
17 -0.10896 -0.47555 -1.00000 -47.000 -46.500 0.992
18 -0.10708 -0.46685 -1.00000 -46.500 -46.000 1.001
19 -0.10522 -0.45891 -1.00000 -46.000 -45.500 1.011
20 -0.10337 -0.45068 -1.00000 -45.500 -45.000 1.028
21 -0.09343 -0.39070 -1.00000 -45.000 -44.500 1.029
22 -0.09980 -0.43509 -1.00000 -44.500 -44.000 1.025
23 -0.09804 -0.42741 -1.00000 -44.000 -43.500 1.022
24 -0.09636 -0.41996 -1.00000 -43.500 -43.000 1.014
25 -0.09467 -0.41275 -1.00000 -43.000 -42.500 1.004
26 -0.09304 -0.40535 -1.00000 -42.500 -42.000 0.999
27 -0.09137 -0.39824 -1.00000 -42.000 -41.500 1.002
28 -0.08982 -0.39122 -1.00000 -41.500 -41.000 1.008
29 -0.08823 -0.38415 -1.00000 -41.000 -40.500 1.025
30 -0.08671 -0.37737 -1.00000 -40.500 -40.000 1.054
31 -0.08517 -0.37052 -1.00000 -40.000 -39.500 1.094
32 -0.08363 -0.36362 -1.00000 -39.500 -39.000 1.076
33 -0.08215 -0.35700 -1.00000 -39.000 -38.500 1.059
34 -0.08068 -0.35046 -1.00000 -38.500 -38.000 1.041
35 -0.07920 -0.34409 -1.00000 -38.000 -37.500 1.025
36 -0.07776 -0.33745 -1.00000 -37.500 -37.000 1.018
37 -0.07635 -0.33126 -1.00000 -37.000 -36.500 1.008
38 -0.07496 -0.32515 -1.00000 -36.500 -36.000 0.990
39 -0.07355 -0.31896 -1.00000 -36.000 -35.500 0.969
40 -0.07219 -0.31271 -1.00000 -35.500 -35.000 0.947
41 -0.07082 -0.30667 -1.00000 -35.000 -34.500 0.924
42 -0.06952 -0.30104 -1.00000 -34.500 -34.000 0.897
43 -0.06819 -0.29512 -1.00000 -34.000 -33.500 0.858
44 -0.06697 -0.28940 -1.00000 -33.500 -33.000 0.808
45 -0.06565 -0.28380 -1.00000 -33.000 -32.500 0.780
46 -0.06438 -0.27828 -1.00000 -32.500 -32.000 0.753
47 -0.06310 -0.27250 -1.00000 -32.000 -31.500 0.729
48 -0.06185 -0.26717 -1.00000 -31.500 -31.000 0.786
49 -0.06066 -0.26166 -1.00000 -31.000 -30.500 0.860
50 -0.05943 -0.25646 -1.00000 -30.500 -30.000 0.922
51 -0.05821 -0.25093 -1.00000 -30.000 -29.500 0.943
52 -0.05699 -0.24576 -1.00000 -29.500 -29.000 0.958
53 -0.05589 -0.22426 -1.00000 -29.000 -28.500 0.975
54 -0.05465 -0.23532 -1.00000 -28.500 -28.000 0.982
55 -0.05348 -0.23011 -1.00000 -28.000 -27.500 0.983
56 -0.07188 -0.28031 -1.00000 -27.500 -27.000 0.985
57 -0.05119 -0.21980 -1.00000 -27.000 -26.500 1.001
58 -0.05006 -0.21478 -1.00000 -26.500 -26.000 1.010
59 -0.04892 -0.20976 -1.00000 -26.000 -25.500 1.022
60 -0.04781 -0.20475 -1.00000 -25.500 -25.000 1.046
61 -0.04669 -0.19986 -1.00000 -25.000 -24.500 1.046
62 -0.04559 -0.19492 -1.00000 -24.500 -24.000 1.031
63 -0.04450 -0.18982 -1.00000 -24.000 -23.500 1.018
64 -0.04340 -0.18518 -1.00000 -23.500 -23.000 1.007
65 -0.04235 -0.18034 -1.00000 -23.000 -22.500 0.991
66 -0.04127 -0.17561 -1.00000 -22.500 -22.000 0.973
67 -0.04020 -0.17086 -1.00000 -22.000 -21.500 0.977
68 -0.03914 -0.16624 -1.00000 -21.500 -21.000 0.981
69 -0.03810 -0.16143 -1.00000 -21.000 -20.500 0.969
70 -0.03702 -0.15667 -1.00000 -20.500 -20.000 0.956
71 -0.03599 -0.15210 -1.00000 -20.000 -19.500 0.942
72 -0.03497 -0.14751 -1.00000 -19.500 -19.000 0.922
73 -0.03395 -0.14323 -1.00000 -19.000 -18.500 0.904
74 -0.03293 -0.13870 -1.00000 -18.500 -18.000 0.902
75 -0.03191 -0.13403 -1.00000 -18.000 -17.500 0.903
76 -0.03090 -0.12952 -1.00000 -17.500 -17.000 0.908
77 -0.02991 -0.12502 -1.00000 -17.000 -16.500 0.913
78 -0.02892 -0.12054 -1.00000 -16.500 -16.000 0.921
79 -0.02794 -0.11617 -1.00000 -16.000 -15.500 0.941
80 -0.02694 -0.11197 -1.00000 -15.500 -15.000 0.964
81 -0.02596 -0.10758 -1.00000 -15.000 -14.500 0.980
82 -0.02496 -0.10302 -1.00000 -14.500 -14.000 1.001
83 -0.02395 -0.09899 -1.00000 -14.000 -13.500 1.001
84 -0.02298 -0.09477 -1.00000 -13.500 -13.000 1.001
85 -0.02202 -0.09049 -1.00000 -13.000 -12.500 1.007
86 -0.02106 -0.08631 -1.00000 -12.500 -12.000 1.025
87 -0.02010 -0.08218 -1.00000 -12.000 -11.500 1.033
88 -0.01915 -0.07783 -1.00000 -11.500 -11.000 1.040
89 -0.01820 -0.07346 -1.00000 -11.000 -10.500 1.044
90 -0.01722 -0.06909 -1.00000 -10.500 -10.000 1.045
91 -0.01626 -0.06499 -1.00000 -10.000 -9.500 1.052
92 -0.01137 0.01002 -1.00000 -9.500 -9.000 1.058
93 -0.01434 -0.05640 -1.00000 -9.000 -8.500 1.067
94 -0.01339 -0.05221 -1.00000 -8.500 -8.000 1.083
95 -0.01246 -0.04805 -1.00000 -8.000 -7.500 1.100
96 -0.01152 -0.04385 -1.00000 -7.500 -7.000 1.119
97 -0.01058 -0.03974 -1.00000 -7.000 -6.500 1.142
98 -0.00964 -0.03548 -1.00000 -6.500 -6.000 1.164
99 -0.00871 -0.03132 -1.00000 -6.000 -5.500 1.175
100 -0.00062 0.00254 -1.00000 -5.500 -5.000 1.180
101 -0.00685 -0.02302 -1.00000 -5.000 -4.500 1.186
102 -0.00591 -0.01885 -1.00000 -4.500 -4.000 1.201
103 -0.00496 -0.01465 -1.00000 -4.000 -3.500 1.217
104 -0.00404 -0.01053 -1.00000 -3.500 -3.000 1.236
105 -0.00310 -0.00637 -1.00000 -3.000 -2.500 1.263
106 -0.00217 -0.00222 -1.00000 -2.500 -2.000 1.226
107 -0.00124 0.00194 -1.00000 -2.000 -1.500 1.013
108 -0.00030 0.00607 -1.00000 -1.500 -1.000 0.984
109 0.00063 0.01013 -1.00000 -1.000 -0.500 1.034
110 0.00156 0.01420 -1.00000 -0.500 0.000 1.065
111 0.00249 0.01832 -1.00000 0.000 0.500 1.104
112 0.00344 0.02250 -1.00000 0.500 1.000 1.130
113 0.00154 0.09046 -1.00000 1.000 1.500 1.157
114 0.00530 0.03074 -1.00000 1.500 2.000 1.173
115 0.00623 0.03485 -1.00000 2.000 2.500 1.186
116 0.00717 0.03899 -1.00000 2.500 3.000 1.201
117 0.00811 0.04320 -1.00000 3.000 3.500 1.200
118 0.00698 0.07343 -1.00000 3.500 4.000 1.183
119 0.01000 0.05164 -1.00000 4.000 4.500 1.176
120 0.01094 0.05571 -1.00000 4.500 5.000 1.170
121 0.01188 0.05995 -1.00000 5.000 5.500 1.155
122 0.01547 0.06024 -1.00000 5.500 6.000 1.120
123 0.01379 0.06839 -1.00000 6.000 6.500 1.095
124 0.01474 0.07263 -1.00000 6.500 7.000 1.076
125 0.01569 0.07686 -1.00000 7.000 7.500 1.068
126 0.01664 0.08110 -1.00000 7.500 8.000 1.080
127 0.01759 0.08530 -1.00000 8.000 8.500 1.073
128 0.01853 0.08956 -1.00000 8.500 9.000 1.077
129 0.01950 0.09384 -1.00000 9.000 9.500 1.111
130 0.02159 -0.01303 -1.00000 9.500 10.000 1.160
131 0.02147 0.10241 -1.00000 10.000 10.500 1.169
132 0.02244 0.10675 -1.00000 10.500 11.000 1.175
133 0.02342 0.11122 -1.00000 11.000 11.500 1.176
134 0.02441 0.11540 -1.00000 11.500 12.000 1.168
135 0.02541 0.11977 -1.00000 12.000 12.500 1.195
136 0.02639 0.12417 -1.00000 12.500 13.000 1.220
137 0.02739 0.12869 -1.00000 13.000 13.500 1.219
138 0.02839 0.13298 -1.00000 13.500 14.000 1.222
139 0.02940 0.13754 -1.00000 14.000 14.500 1.216
140 0.03039 0.14194 -1.00000 14.500 15.000 1.209
141 0.03140 0.14650 -1.00000 15.000 15.500 1.199
142 0.03242 0.15107 -1.00000 15.500 16.000 1.202
143 0.03344 0.15569 -1.00000 16.000 16.500 1.208
144 0.05194 0.43341 -1.00000 16.500 17.000 1.210
145 0.03689 0.22196 -1.00000 17.000 17.500 1.218
146 0.03656 0.16934 -1.00000 17.500 18.000 1.215
147 0.03759 0.17412 -1.00000 18.000 18.500 1.221
148 0.03862 0.17890 -1.00000 18.500 19.000 1.228
149 0.03969 0.18357 -1.00000 19.000 19.500 1.215
150 0.04075 0.18828 -1.00000 19.500 20.000 1.202
151 0.04180 0.19307 -1.00000 20.000 20.500 1.192
152 0.04287 0.19781 -1.00000 20.500 21.000 1.197
153 0.04397 0.20274 -1.00000 21.000 21.500 1.197
154 0.04506 0.20753 -1.00000 21.500 22.000 1.184
155 0.04617 0.21248 -1.00000 22.000 22.500 1.174
156 0.04729 0.21739 -1.00000 22.500 23.000 1.167
157 0.04843 0.22233 -1.00000 23.000 23.500 1.176
158 0.04955 0.22741 -1.00000 23.500 24.000 1.163
159 0.05072 0.23239 -1.00000 24.000 24.500 1.145
160 0.05186 0.23741 -1.00000 24.500 25.000 1.127
161 0.05301 0.24261 -1.00000 25.000 25.500 1.105
162 0.05418 0.24776 -1.00000 25.500 26.000 1.095
163 0.05537 0.25305 -1.00000 26.000 26.500 1.135
164 0.05655 0.25816 -1.00000 26.500 27.000 1.184
165 0.05774 0.26354 -1.00000 27.000 27.500 1.199
166 0.05897 0.26883 -1.00000 27.500 28.000 1.164
167 0.04681 0.34910 -1.00000 28.000 28.500 1.147
168 0.06142 0.27987 -1.00000 28.500 29.000 1.149
169 0.06267 0.28565 -1.00000 29.000 29.500 1.144
170 0.06395 0.29103 -1.00000 29.500 30.000 1.135
171 0.06521 0.29679 -1.00000 30.000 30.500 1.135
172 0.06651 0.30243 -1.00000 30.500 31.000 1.134
173 0.06781 0.30838 -1.00000 31.000 31.500 1.149
174 0.06914 0.31419 -1.00000 31.500 32.000 1.146
175 0.07052 0.31971 -1.00000 32.000 32.500 1.142
176 0.07183 0.32506 -1.00000 32.500 33.000 1.140
177 0.07320 0.33129 -1.00000 33.000 33.500 1.152
178 0.07461 0.33800 -1.00000 33.500 34.000 1.157
179 0.07605 0.34467 -1.00000 34.000 34.500 1.164
180 0.07744 0.35099 -1.00000 34.500 35.000 1.167
181 0.07897 0.35767 -1.00000 35.000 35.500 1.163
182 0.08046 0.36407 -1.00000 35.500 36.000 1.164
183 0.08186 0.37045 -1.00000 36.000 36.500 1.172
184 0.08340 0.37660 -1.00000 36.500 37.000 1.168
185 0.08496 0.38349 -1.00000 37.000 37.500 1.165
186 0.08647 0.39019 -1.00000 37.500 38.000 1.162
187 0.08800 0.39706 -1.00000 38.000 38.500 1.164
188 0.08956 0.40393 -1.00000 38.500 39.000 1.171
189 0.09115 0.41104 -1.00000 39.000 39.500 1.183
190 0.09277 0.41820 -1.00000 39.500 40.000 1.191
191 0.09442 0.42526 -1.00000 40.000 40.500 1.205
192 0.09607 0.43248 -1.00000 40.500 41.000 1.232
193 0.09778 0.43995 -1.00000 41.000 41.500 1.202
194 0.09952 0.44767 -1.00000 41.500 42.000 1.117
195 0.10130 0.45544 -1.00000 42.000 42.500 1.083
196 0.10307 0.46322 -1.00000 42.500 43.000 1.068
197 0.10492 0.47122 -1.00000 43.000 43.500 1.062
198 0.10672 0.47925 -1.00000 43.500 44.000 1.063
199 0.10862 0.48751 -1.00000 44.000 44.500 1.061
200 0.11057 0.49598 -1.00000 44.500 45.000 1.066
201 0.11251 0.50478 -1.00000 45.000 45.500 1.074
202 0.11448 0.51346 -1.00000 45.500 46.000 1.078
203 0.11657 0.52231 -1.00000 46.000 46.500 1.092
204 0.11866 0.53133 -1.00000 46.500 47.000 1.091
205 0.12077 0.54070 -1.00000 47.000 47.500 1.092
206 0.12294 0.55011 -1.00000 47.500 48.000 1.107
207 0.12513 0.55984 -1.00000 48.000 48.500 1.123
208 0.12739 0.56997 -1.00000 48.500 49.000 1.112
209 0.12972 0.58025 -1.00000 49.000 49.500 1.082
210 0.13205 0.59065 -1.00000 49.500 50.000 1.057
211 0.13443 0.60113 -1.00000 50.000 50.500 1.031
212 0.13688 0.61185 -1.00000 50.500 51.000 1.007
213 0.13940 0.62323 -1.00000 51.000 51.500 0.994
214 0.14199 0.63505 -1.00000 51.500 52.000 0.982
215 0.14463 0.64671 -1.00000 52.000 52.500 0.971
216 0.17627 0.47536 -1.00000 52.500 53.000 0.897
217 0.15016 0.67128 -1.00000 53.000 53.500 0.905
218 0.15301 0.68400 -1.00000 53.500 54.000 0.914
219 0.15589 0.69684 -1.00000 54.000 54.500 0.920
220 0.14463 1.00000 -0.92884 54.500 55.000 0.915
221 0.16194 0.72375 -1.00000 55.000 55.500 0.914
222 0.15153 0.80632 -1.00000 55.500 56.000 0.906
223 0.16834 0.75223 -1.00000 56.000 56.500 0.904
224 0.17170 0.76709 -1.00000 56.500 57.000 0.899
225 0.17511 0.78234 -1.00000 57.000 57.500 0.895
226 0.17864 0.79802 -1.00000 57.500 58.000 0.852
227 0.18231 0.81452 -1.00000 58.000 58.500 0.821
228 0.18602 0.83111 -1.00000 58.500 59.000 0.788
229 0.19000 0.84915 -1.00000 59.000 59.500 0.783
230 0.19412 0.86740 -1.00000 59.500 60.000 0.775
231 0.19838 0.88555 -1.00000 60.000 60.500 0.771
232 0.20259 0.90468 -1.00000 60.500 61.000 0.769
233 0.20717 0.92583 -1.00000 61.000 61.500 0.765
234 0.21177 0.94702 -1.00000 61.500 62.000 0.755
235 0.21656 0.96761 -1.00000 62.000 62.500 0.744
236 0.22117 0.98751 -1.00000 62.500 63.000 0.703
237 0.22414 1.00000 -0.99269 63.000 63.500 0.691
238 0.22412 1.00000 -0.97056 63.500 64.000 0.680
239 0.22421 1.00000 -0.94910 64.000 64.500 0.674
240 0.22436 1.00000 -0.92648 64.500 65.000 0.670
241 0.22432 1.00000 -0.90436 65.000 65.500 0.663
242 0.22433 1.00000 -0.88260 65.500 66.000 0.661
243 0.22436 1.00000 -0.86119 66.000 66.500 0.659
244 0.22440 1.00000 -0.83993 66.500 67.000 0.669
245 0.22443 1.00000 -0.81880 67.000 67.500 0.681
246 0.22446 1.00000 -0.79782 67.500 68.000 0.716
247 0.22449 1.00000 -0.77697 68.000 68.500 0.744
248 0.22452 1.00000 -0.75625 68.500 69.000 0.746
249 0.22456 1.00000 -0.73566 69.000 69.500 1.000
250 0.22459 1.00000 -0.71518 69.500 70.000 1.000

loop_
_smtbx_masks_void_nr
_smtbx_masks_void_average_x
_smtbx_masks_void_average_y
_smtbx_masks_void_average_z
_smtbx_masks_void_volume
_smtbx_masks_void_count_electrons
_smtbx_masks_void_content
1 -0.763 0.000 0.000 473.4 225.7 ?
2 -0.508 0.000 0.500 519.4 82.1 ?
3 -1.000 0.232 0.291 803.2 266.7 ?
4 -0.015 0.268 0.791 803.2 266.7 ?
5 -0.950 0.500 0.000 519.4 82.1 ?
6 -0.185 0.500 0.500 473.4 225.7 ?
7 -0.677 0.732 0.209 803.2 266.7 ?
8 -0.168 0.768 0.709 803.2 266.7 ?
